data_1533541
loop_
_publ_author_name
'Arumugam, N.'
'Hoennerscheid, A.'
'Jansen, M.'

_publ_section_title
;
 A new oxynitride compound of molybdenum, Na3 Mo O3 N - synthesis via the
 azide route
;
_journal_name_full 'Zeitschrift fuer Anorganische und Allgemeine Chemie'
_journal_page_first 939
_journal_page_last 941
_journal_volume 629
_journal_year 2003
_chemical_formula_sum 'Mo N Na3 O3'
_chemical_name_systematic 'Na3 Mo O3 N'
_space_group_IT_number 31
_symmetry_space_group_name_Hall 'P 2ac -2'
_symmetry_space_group_name_H-M 'P m n 21'
_cell_angle_alpha 90
_cell_angle_beta 90
_cell_angle_gamma 90
_cell_formula_units_Z 2
_cell_length_a 7.2463
_cell_length_b 6.2498
_cell_length_c 5.6386
_cell_volume 255.360
_citation_journal_id_ASTM ZAACAB
_cod_data_source_file Arumugam_ZAACAB_2003_1103.cif
_cod_data_source_block Mo1N1Na3O3
_cod_original_cell_volume 255.3605
_cod_original_formula_sum 'Mo1 N1 Na3 O3'
_cod_database_code 1533541

loop_
_symmetry_equiv_pos_as_xyz
x,y,z
-x+1/2,-y,z+1/2
-x,y,z
x+1/2,-y,z+1/2

loop_
_atom_site_label
_atom_site_type_symbol
_atom_site_fract_x
_atom_site_fract_y
_atom_site_fract_z
_atom_site_occupancy
_atom_site_U_iso_or_equiv
Na2 Na+1 0.244 0.3277 0.984 1 0.0
Mo1 Mo+6 0 0.8257 0 1 0.0
O2 O-2 0.2056 0.6902 0.8975 1 0.0
Na1 Na+1 0.5 0.8386 0.981 1 0.0
N1 N-3 0.5 0.173 0.8194 1 0.0
O1 O-2 0 0.101 0.8975 1 0.0
